data_2223693
loop_
_publ_author_name
'Jing, Lin-Hai'

_publ_section_title
;
 (<i>E</i>)-1-Nitro-4-(2-nitroethenyl)benzene
;
_journal_coeditor_code CI2942
_journal_issue 11
_journal_name_full 'Acta Crystallographica Section E'
_journal_page_first o2809
_journal_paper_doi 10.1107/S1600536809042561
_journal_volume 65
_journal_year 2009
_chemical_formula_iupac 'C8 H6 N2 O4'
_chemical_formula_moiety 'C8 H6 N2 O4'
_chemical_formula_sum 'C8 H6 N2 O4'
_chemical_formula_weight 194.15
_chemical_name_systematic
;
(<i>E</i>)-1-Nitro-4-(2-nitroethenyl)benzene
;
_space_group_IT_number 33
_symmetry_cell_setting orthorhombic
_symmetry_space_group_name_Hall 'P 2c -2n'
_symmetry_space_group_name_H-M 'P n a 21'
_atom_sites_solution_hydrogens geom
_atom_sites_solution_primary direct
_atom_sites_solution_secondary difmap
_audit_creation_method SHELXL-97
_cell_angle_alpha 90.00
_cell_angle_beta 90.00
_cell_angle_gamma 90.00
_cell_formula_units_Z 8
_cell_length_a 15.847(4)
_cell_length_b 4.9991(11)
_cell_length_c 20.495(5)
_cell_measurement_reflns_used 5000
_cell_measurement_temperature 93(2)
_cell_measurement_theta_max 27.48
_cell_measurement_theta_min 3.25
_cell_volume 1623.6(7)
_computing_cell_refinement 'RAPID-AUTO (Rigaku, 2004)'
_computing_data_collection 'RAPID-AUTO (Rigaku, 2004)'
_computing_data_reduction 'RAPID-AUTO (Rigaku, 2004)'
_computing_molecular_graphics 'XP in SHELXTL (Sheldrick, 2008)'
_computing_publication_material 'SHELXL97 (Sheldrick, 2008)'
_computing_structure_refinement 'SHELXL97 (Sheldrick, 2008)'
_computing_structure_solution 'SHELXS97 (Sheldrick, 2008)'
_diffrn_ambient_temperature 93(2)
_diffrn_detector_area_resol_mean 28.5714
_diffrn_measured_fraction_theta_full 0.998
_diffrn_measured_fraction_theta_max 0.998
_diffrn_measurement_device_type 'Rigaku AFC10/Saturn724+'
_diffrn_measurement_method multi-scan
_diffrn_radiation_monochromator graphite
_diffrn_radiation_source 'Rotating Anode'
_diffrn_radiation_type MoK\a
_diffrn_radiation_wavelength 0.71073
_diffrn_reflns_av_R_equivalents 0.0317
_diffrn_reflns_av_sigmaI/netI 0.0194
_diffrn_reflns_limit_h_max 20
_diffrn_reflns_limit_h_min -20
_diffrn_reflns_limit_k_max 6
_diffrn_reflns_limit_k_min -6
_diffrn_reflns_limit_l_max 26
_diffrn_reflns_limit_l_min -20
_diffrn_reflns_number 12157
_diffrn_reflns_theta_full 27.48
_diffrn_reflns_theta_max 27.48
_diffrn_reflns_theta_min 3.25
_diffrn_standards_decay_% 0
_diffrn_standards_interval_count 0
_diffrn_standards_interval_time 0
_diffrn_standards_number 0
_exptl_absorpt_coefficient_mu 0.131
_exptl_absorpt_correction_type none
_exptl_crystal_colour Yellow
_exptl_crystal_density_diffrn 1.588
_exptl_crystal_density_method 'not measured'
_exptl_crystal_description Prism
_exptl_crystal_F_000 800
_exptl_crystal_size_max 0.43
_exptl_crystal_size_mid 0.17
_exptl_crystal_size_min 0.17
_refine_diff_density_max 0.263
_refine_diff_density_min -0.165
_refine_ls_extinction_method none
_refine_ls_goodness_of_fit_ref 1.129
_refine_ls_hydrogen_treatment constr
_refine_ls_matrix_type full
_refine_ls_number_parameters 253
_refine_ls_number_reflns 1921
_refine_ls_number_restraints 1
_refine_ls_restrained_S_all 1.128
_refine_ls_R_factor_all 0.0391
_refine_ls_R_factor_gt 0.0354
_refine_ls_shift/su_max 0.001
_refine_ls_shift/su_mean 0.000
_refine_ls_structure_factor_coef Fsqd
_refine_ls_weighting_details 'calc w=1/[\s^2^(Fo^2^)+(0.0583P)^2^+0.0124P] where P=(Fo^2^+2Fc^2^)/3'
_refine_ls_weighting_scheme calc
_refine_ls_wR_factor_gt 0.0872
_refine_ls_wR_factor_ref 0.0896
_reflns_number_gt 1821
_reflns_number_total 1921
_reflns_threshold_expression I>2\s(I)
_cod_data_source_file ci2942.cif
_cod_data_source_block I
_cod_depositor_comments
;
The following automatic conversions were performed:
'_symmetry_cell_setting' value 'Orthorhombic' changed to 'orthorhombic'
according to '/home/saulius/struct/CIF-dictionaries/cif_core.dic'
dictionary named 'cif_core.dic' version 2.4.1 from 2010-06-29.

Automatic conversion script
Id: cif_fix_enum 1527 2010-12-29 10:47:43Z saulius 

The following automatic conversions were performed:

'_symmetry_cell_setting' value 'Orthorhombic' changed to
'orthorhombic' according to
/home/saulius/struct/CIF-dictionaries/cif_core.dic dictionary named
'cif_core.dic' version 2.4.1 from 2010-06-29.

Automatic conversion script
Id: cif_fix_values 1715 2011-07-08 13:25:40Z adriana 
;
_cod_database_code 2223693
_cod_database_fobs_code 2223693

loop_
_symmetry_equiv_pos_as_xyz
'x, y, z'
'-x, -y, z+1/2'
'-x+1/2, y+1/2, z+1/2'
'x+1/2, -y+1/2, z'

loop_
_atom_site_type_symbol
_atom_site_label
_atom_site_fract_x
_atom_site_fract_y
_atom_site_fract_z
_atom_site_U_iso_or_equiv
_atom_site_adp_type
_atom_site_calc_flag
_atom_site_refinement_flags
_atom_site_occupancy
_atom_site_disorder_assembly
_atom_site_disorder_group
O O1 0.00934(11) -0.2104(4) 0.37970(9) 0.0256(4) Uani d . 1 . .
O O2 0.03415(11) -0.1404(4) 0.27702(8) 0.0227(4) Uani d . 1 . .
O O3 0.40990(11) 1.2126(4) 0.30965(8) 0.0231(4) Uani d . 1 . .
O O4 0.39197(11) 1.1786(3) 0.41409(8) 0.0227(4) Uani d . 1 . .
N N1 0.04305(12) -0.0847(4) 0.33513(10) 0.0181(4) Uani d . 1 . .
N N2 0.37733(12) 1.1093(4) 0.35767(10) 0.0172(4) Uani d . 1 . .
C C1 0.20144(14) 0.4859(5) 0.32540(12) 0.0201(5) Uani d . 1 . .
C C2 0.24209(16) 0.6078(5) 0.27306(12) 0.0212(5) Uani d . 1 . .
H H2 0.2299 0.5506 0.2299 0.025 Uiso calc R 1 . .
C C3 0.29987(15) 0.8108(5) 0.28293(12) 0.0194(5) Uani d . 1 . .
H H3 0.3273 0.8938 0.2470 0.023 Uiso calc R 1 . .
C C4 0.31691(14) 0.8909(5) 0.34625(11) 0.0170(5) Uani d . 1 . .
C C5 0.27766(15) 0.7755(5) 0.39972(12) 0.0195(5) Uani d . 1 . .
H H5 0.2901 0.8348 0.4427 0.023 Uiso calc R 1 . .
C C6 0.21957(15) 0.5709(5) 0.38928(12) 0.0214(5) Uani d . 1 . .
H H6 0.1922 0.4887 0.4253 0.026 Uiso calc R 1 . .
C C7 0.14131(14) 0.2682(5) 0.31123(13) 0.0200(5) Uani d . 1 . .
H H7 0.1345 0.2178 0.2669 0.024 Uiso calc R 1 . .
C C8 0.09642(15) 0.1380(5) 0.35480(12) 0.0198(5) Uani d . 1 . .
H H8 0.0988 0.1896 0.3994 0.024 Uiso calc R 1 . .
O O5 0.69565(11) 0.3595(4) 0.15876(8) 0.0214(4) Uani d . 1 . .
O O6 0.72313(10) 0.2899(4) 0.05672(9) 0.0234(4) Uani d . 1 . .
O O7 0.33698(11) 1.6608(4) 0.01863(8) 0.0239(4) Uani d . 1 . .
O O8 0.31958(11) 1.7112(3) 0.12274(9) 0.0222(4) Uani d . 1 . .
N N3 0.68809(12) 0.4151(4) 0.10092(10) 0.0167(4) Uani d . 1 . .
N N4 0.35187(12) 1.6000(4) 0.07547(10) 0.0167(4) Uani d . 1 . .
C C9 0.52828(13) 0.9813(5) 0.11027(11) 0.0170(5) Uani d . 1 . .
C C10 0.51094(15) 1.0658(5) 0.04660(12) 0.0203(5) Uani d . 1 . .
H H10 0.5396 0.9851 0.0110 0.024 Uiso calc R 1 . .
C C11 0.45240(14) 1.2658(5) 0.03503(12) 0.0204(5) Uani d . 1 . .
H H11 0.4398 1.3216 -0.0082 0.024 Uiso calc R 1 . .
C C12 0.41275(14) 1.3822(5) 0.08803(11) 0.0167(5) Uani d . 1 . .
C C13 0.42840(15) 1.3075(5) 0.15165(12) 0.0184(5) Uani d . 1 . .
H H13 0.4004 1.3928 0.1870 0.022 Uiso calc R 1 . .
C C14 0.48642(15) 1.1037(5) 0.16264(12) 0.0173(5) Uani d . 1 . .
H H14 0.4978 1.0470 0.2060 0.021 Uiso calc R 1 . .
C C15 0.58824(14) 0.7649(5) 0.12470(12) 0.0175(5) Uani d . 1 . .
H H15 0.5946 0.7135 0.1691 0.021 Uiso calc R 1 . .
C C16 0.63421(15) 0.6356(5) 0.08075(11) 0.0191(5) Uani d . 1 . .
H H16 0.6320 0.6871 0.0362 0.023 Uiso calc R 1 . .

loop_
_atom_site_aniso_label
_atom_site_aniso_U_11
_atom_site_aniso_U_22
_atom_site_aniso_U_33
_atom_site_aniso_U_12
_atom_site_aniso_U_13
_atom_site_aniso_U_23
O1 0.0256(9) 0.0291(9) 0.0220(9) -0.0036(8) 0.0025(7) 0.0041(8)
O2 0.0238(9) 0.0263(10) 0.0180(9) 0.0004(7) 0.0000(7) -0.0033(8)
O3 0.0225(8) 0.0260(9) 0.0209(8) -0.0040(8) 0.0013(7) 0.0046(7)
O4 0.0261(10) 0.0234(9) 0.0186(8) -0.0004(7) -0.0041(7) -0.0025(7)
N1 0.0155(10) 0.0182(10) 0.0204(10) -0.0008(8) -0.0018(8) 0.0016(8)
N2 0.0149(9) 0.0170(9) 0.0198(9) 0.0004(8) -0.0016(8) 0.0031(8)
C1 0.0159(11) 0.0164(11) 0.0279(14) 0.0038(10) -0.0002(9) 0.0024(10)
C2 0.0216(12) 0.0197(11) 0.0224(12) 0.0023(10) -0.0031(10) -0.0033(9)
C3 0.0171(11) 0.0220(12) 0.0191(12) 0.0024(9) -0.0008(9) 0.0019(10)
C4 0.0131(10) 0.0152(10) 0.0228(12) 0.0038(9) 0.0001(9) 0.0005(10)
C5 0.0210(11) 0.0217(13) 0.0159(12) 0.0028(11) -0.0022(9) 0.0007(9)
C6 0.0210(11) 0.0216(12) 0.0217(12) 0.0017(10) 0.0021(10) 0.0060(10)
C7 0.0199(11) 0.0186(12) 0.0215(11) 0.0032(11) -0.0011(10) -0.0011(10)
C8 0.0199(12) 0.0184(11) 0.0210(11) -0.0013(9) -0.0021(9) -0.0019(9)
O5 0.0235(9) 0.0239(9) 0.0167(8) 0.0021(7) -0.0017(7) 0.0045(7)
O6 0.0237(9) 0.0237(9) 0.0230(9) 0.0051(7) -0.0005(7) -0.0066(8)
O7 0.0249(9) 0.0249(10) 0.0218(9) 0.0030(7) -0.0035(7) 0.0067(8)
O8 0.0210(8) 0.0215(8) 0.0241(9) 0.0057(7) 0.0001(7) -0.0039(7)
N3 0.0147(9) 0.0161(9) 0.0193(10) -0.0008(8) -0.0003(8) 0.0003(8)
N4 0.0156(9) 0.0149(9) 0.0194(10) -0.0017(8) -0.0019(7) 0.0014(8)
C9 0.0149(10) 0.0178(11) 0.0184(12) -0.0025(9) 0.0007(9) -0.0020(9)
C10 0.0216(12) 0.0212(12) 0.0182(11) 0.0032(10) 0.0029(9) -0.0007(10)
C11 0.0213(11) 0.0220(12) 0.0179(12) 0.0006(11) -0.0023(9) 0.0002(9)
C12 0.0135(10) 0.0143(10) 0.0222(12) 0.0017(9) -0.0020(9) 0.0011(9)
C13 0.0180(12) 0.0195(10) 0.0176(11) -0.0009(9) 0.0032(9) -0.0006(10)
C14 0.0168(11) 0.0206(11) 0.0146(11) -0.0001(10) 0.0005(9) 0.0000(9)
C15 0.0157(10) 0.0195(12) 0.0172(11) -0.0007(10) -0.0014(9) 0.0005(9)
C16 0.0181(11) 0.0210(12) 0.0182(11) 0.0009(9) -0.0015(9) 0.0008(9)

loop_
_atom_type_symbol
_atom_type_description
_atom_type_scat_dispersion_real
_atom_type_scat_dispersion_imag
_atom_type_scat_source
C C 0.0033 0.0000 'International Tables Vol C Tables 4.2.6.8 and 6.1.1.4'
H H 0.0000 0.0000 'International Tables Vol C Tables 4.2.6.8 and 6.1.1.4'
N N 0.0061 0.0000 'International Tables Vol C Tables 4.2.6.8 and 6.1.1.4'
O O 0.0106 0.0000 'International Tables Vol C Tables 4.2.6.8 and 6.1.1.4'

loop_
_geom_angle_atom_site_label_1
_geom_angle_atom_site_label_2
_geom_angle_atom_site_label_3
_geom_angle_site_symmetry_1
_geom_angle_site_symmetry_3
_geom_angle
_geom_angle_publ_flag
O2 N1 O1 . . 123.6(2) ?
O2 N1 C8 . . 120.5(2) ?
O1 N1 C8 . . 115.9(2) ?
O3 N2 O4 . . 123.9(2) ?
O3 N2 C4 . . 117.33(19) ?
O4 N2 C4 . . 118.79(19) ?
C2 C1 C6 . . 119.4(2) ?
C2 C1 C7 . . 118.0(2) ?
C6 C1 C7 . . 122.6(2) ?
C3 C2 C1 . . 121.0(2) ?
C3 C2 H2 . . 119.5 ?
C1 C2 H2 . . 119.5 ?
C2 C3 C4 . . 118.6(2) ?
C2 C3 H3 . . 120.7 ?
C4 C3 H3 . . 120.7 ?
C3 C4 C5 . . 122.2(2) ?
C3 C4 N2 . . 119.4(2) ?
C5 C4 N2 . . 118.4(2) ?
C4 C5 C6 . . 118.7(2) ?
C4 C5 H5 . . 120.6 ?
C6 C5 H5 . . 120.6 ?
C5 C6 C1 . . 120.0(2) ?
C5 C6 H6 . . 120.0 ?
C1 C6 H6 . . 120.0 ?
C8 C7 C1 . . 125.5(2) ?
C8 C7 H7 . . 117.2 ?
C1 C7 H7 . . 117.2 ?
C7 C8 N1 . . 120.3(2) ?
C7 C8 H8 . . 119.8 ?
N1 C8 H8 . . 119.8 ?
O5 N3 O6 . . 123.5(2) ?
O5 N3 C16 . . 120.3(2) ?
O6 N3 C16 . . 116.11(19) ?
O7 N4 O8 . . 123.8(2) ?
O7 N4 C12 . . 118.28(19) ?
O8 N4 C12 . . 117.89(19) ?
C10 C9 C14 . . 119.3(2) ?
C10 C9 C15 . . 122.5(2) ?
C14 C9 C15 . . 118.2(2) ?
C11 C10 C9 . . 120.6(2) ?
C11 C10 H10 . . 119.7 ?
C9 C10 H10 . . 119.7 ?
C12 C11 C10 . . 118.3(2) ?
C12 C11 H11 . . 120.9 ?
C10 C11 H11 . . 120.9 ?
C13 C12 C11 . . 123.2(2) ?
C13 C12 N4 . . 118.8(2) ?
C11 C12 N4 . . 118.0(2) ?
C12 C13 C14 . . 118.1(2) ?
C12 C13 H13 . . 121.0 ?
C14 C13 H13 . . 121.0 ?
C13 C14 C9 . . 120.6(2) ?
C13 C14 H14 . . 119.7 ?
C9 C14 H14 . . 119.7 ?
C16 C15 C9 . . 125.2(2) ?
C16 C15 H15 . . 117.4 ?
C9 C15 H15 . . 117.4 ?
C15 C16 N3 . . 119.9(2) ?
C15 C16 H16 . . 120.0 ?
N3 C16 H16 . . 120.0 ?

loop_
_geom_bond_atom_site_label_1
_geom_bond_atom_site_label_2
_geom_bond_site_symmetry_2
_geom_bond_distance
_geom_bond_publ_flag
O1 N1 . 1.231(3) ?
O2 N1 . 1.231(3) ?
O3 N2 . 1.225(3) ?
O4 N2 . 1.229(3) ?
N1 C8 . 1.455(3) ?
N2 C4 . 1.471(3) ?
C1 C2 . 1.392(3) ?
C1 C6 . 1.406(3) ?
C1 C7 . 1.476(3) ?
C2 C3 . 1.382(3) ?
C2 H2 . 0.95 ?
C3 C4 . 1.385(3) ?
C3 H3 . 0.95 ?
C4 C5 . 1.386(3) ?
C5 C6 . 1.392(4) ?
C5 H5 . 0.95 ?
C6 H6 . 0.95 ?
C7 C8 . 1.314(4) ?
C7 H7 . 0.95 ?
C8 H8 . 0.95 ?
O5 N3 . 1.223(3) ?
O6 N3 . 1.233(3) ?
O7 N4 . 1.227(3) ?
O8 N4 . 1.229(3) ?
N3 C16 . 1.455(3) ?
N4 C12 . 1.477(3) ?
C9 C10 . 1.399(3) ?
C9 C14 . 1.402(3) ?
C9 C15 . 1.470(3) ?
C10 C11 . 1.385(3) ?
C10 H10 . 0.95 ?
C11 C12 . 1.383(3) ?
C11 H11 . 0.95 ?
C12 C13 . 1.379(3) ?
C13 C14 . 1.391(3) ?
C13 H13 . 0.95 ?
C14 H14 . 0.95 ?
C15 C16 . 1.327(3) ?
C15 H15 . 0.95 ?
C16 H16 . 0.95 ?

loop_
_geom_hbond_atom_site_label_D
_geom_hbond_atom_site_label_H
_geom_hbond_atom_site_label_A
_geom_hbond_site_symmetry_A
_geom_hbond_distance_DH
_geom_hbond_distance_HA
_geom_hbond_distance_DA
_geom_hbond_angle_DHA
C2 H2 O5 4_455 0.95 2.57 3.389(3) 144
C5 H5 O6 2_665 0.95 2.43 3.234(3) 143
C6 H6 O7 3_535 0.95 2.56 3.469(3) 160
C7 H7 O5 4_455 0.95 2.45 3.304(3) 150
C10 H10 O4 2_674 0.95 2.41 3.352(3) 174
C11 H11 O1 3_564 0.95 2.44 3.243(3) 142
C14 H14 O2 4 0.95 2.57 3.381(3) 144
C15 H15 O2 4 0.95 2.44 3.296(3) 150

loop_
_geom_torsion_atom_site_label_1
_geom_torsion_atom_site_label_2
_geom_torsion_atom_site_label_3
_geom_torsion_atom_site_label_4
_geom_torsion_site_symmetry_1
_geom_torsion_site_symmetry_2
_geom_torsion_site_symmetry_3
_geom_torsion_site_symmetry_4
_geom_torsion
_geom_torsion_publ_flag
C6 C1 C2 C3 . . . . 0.0(4) ?
C7 C1 C2 C3 . . . . -179.2(2) ?
C1 C2 C3 C4 . . . . 0.2(4) ?
C2 C3 C4 C5 . . . . -0.4(4) ?
C2 C3 C4 N2 . . . . -179.1(2) ?
O3 N2 C4 C3 . . . . 0.4(3) ?
O4 N2 C4 C3 . . . . -180.0(2) ?
O3 N2 C4 C5 . . . . -178.4(2) ?
O4 N2 C4 C5 . . . . 1.2(3) ?
C3 C4 C5 C6 . . . . 0.4(4) ?
N2 C4 C5 C6 . . . . 179.2(2) ?
C4 C5 C6 C1 . . . . -0.3(4) ?
C2 C1 C6 C5 . . . . 0.1(4) ?
C7 C1 C6 C5 . . . . 179.3(2) ?
C2 C1 C7 C8 . . . . -178.2(2) ?
C6 C1 C7 C8 . . . . 2.6(4) ?
C1 C7 C8 N1 . . . . -176.1(2) ?
O2 N1 C8 C7 . . . . -5.7(3) ?
O1 N1 C8 C7 . . . . 173.6(2) ?
C14 C9 C10 C11 . . . . -0.8(4) ?
C15 C9 C10 C11 . . . . 178.3(2) ?
C9 C10 C11 C12 . . . . 1.0(4) ?
C10 C11 C12 C13 . . . . -0.4(4) ?
C10 C11 C12 N4 . . . . 178.6(2) ?
O7 N4 C12 C13 . . . . -178.4(2) ?
O8 N4 C12 C13 . . . . 2.2(3) ?
O7 N4 C12 C11 . . . . 2.6(3) ?
O8 N4 C12 C11 . . . . -176.8(2) ?
C11 C12 C13 C14 . . . . -0.5(4) ?
N4 C12 C13 C14 . . . . -179.5(2) ?
C12 C13 C14 C9 . . . . 0.8(3) ?
C10 C9 C14 C13 . . . . -0.2(3) ?
C15 C9 C14 C13 . . . . -179.3(2) ?
C10 C9 C15 C16 . . . . 2.9(4) ?
C14 C9 C15 C16 . . . . -178.0(2) ?
C9 C15 C16 N3 . . . . -176.7(2) ?
O5 N3 C16 C15 . . . . -4.9(3) ?
O6 N3 C16 C15 . . . . 173.9(2) ?
